data_2004370
loop_
_publ_author_name
'Wang, S.'

_publ_section_title
;
 Cu~3~(bdmap)~4~Cl~2~(CH~3~OH), bdmap =
 1,3-Bis(dimethylamino)-2-propanolato. A Clamp-Shaped Molecule
;
_journal_issue 1
_journal_name_full 'Acta Crystallographica Section C'
_journal_page_first 41
_journal_page_last 43
_journal_paper_doi 10.1107/S0108270195009462
_journal_volume 52
_journal_year 1996
_chemical_formula_sum 'C29 H72 Cl2 Cu3 N8 O5'
_chemical_formula_weight 874.48
_space_group_IT_number 60
_symmetry_cell_setting orthorhombic
_symmetry_space_group_name_Hall '-P 2n 2ab'
_symmetry_space_group_name_H-M 'P b c n'
_atom_type_scat_source 'Cromer & Waber (1974)'
_cell_angle_alpha 90
_cell_angle_beta 90
_cell_angle_gamma 90
_cell_formula_units_Z 4
_cell_length_a 14.341(5)
_cell_length_b 12.451(7)
_cell_length_c 23.866(13)
_cell_measurement_reflns_used 20
_cell_measurement_temperature 293
_cell_measurement_theta_max 30
_cell_measurement_theta_min 13
_cell_volume 4262(4)
_computing_cell_refinement 'MSC/AFC Diffractometer Control Software'
_computing_data_collection
; MSC/AFC Diffractometer Control Software (Molecular Structure
Corporation, 1988)
;
_computing_data_reduction 'TEXSAN (Molecular Structure Corporation, 1992)'
_computing_molecular_graphics TEXSAN
_computing_publication_material AMIPRO
_computing_structure_refinement TEXSAN
_computing_structure_solution TEXSAN
_diffrn_measurement_device 'Rigaku AFC-6S'
_diffrn_measurement_method '\w/2\q scans'
_diffrn_radiation_type MoK\a
_diffrn_radiation_wavelength 0.71073
_diffrn_reflns_limit_h_max 17
_diffrn_reflns_limit_h_min 0
_diffrn_reflns_limit_k_max 15
_diffrn_reflns_limit_k_min 0
_diffrn_reflns_limit_l_max 28
_diffrn_reflns_limit_l_min 0
_diffrn_reflns_number 3189
_diffrn_reflns_theta_max 25
_diffrn_standards_decay_% 4.8
_diffrn_standards_interval_count 150
_diffrn_standards_number 3
_exptl_absorpt_coefficient_mu 1.65
_exptl_absorpt_correction_T_max 1.00
_exptl_absorpt_correction_T_min 0.69
_exptl_absorpt_correction_type 'empirical, \y scan (TEXSAN; Molecular Structure Corporation, 1992)'
_exptl_crystal_colour blue-green
_exptl_crystal_density_diffrn 1.363
_exptl_crystal_description rectangular
_exptl_crystal_size_max 0.40
_exptl_crystal_size_mid 0.20
_exptl_crystal_size_min 0.20
_refine_diff_density_max 0.62
_refine_diff_density_min -0.71
_refine_ls_extinction_method none
_refine_ls_goodness_of_fit_obs 2.42
_refine_ls_hydrogen_treatment noref
_refine_ls_number_parameters 217
_refine_ls_number_reflns 1562
_refine_ls_R_factor_obs 0.068
_refine_ls_shift/esd_max 0.00
_refine_ls_structure_factor_coef F
_refine_ls_weighting_details w=1/\s^2^(F)
_refine_ls_weighting_scheme calc
_refine_ls_wR_factor_obs 0.052
_reflns_number_observed 1562
_reflns_number_total 3189
_reflns_observed_criterion I>3\s(I)
_cod_data_source_file cf1030.cif
_cod_data_source_block cf1030a
_cod_depositor_comments
;
The following automatic conversions were performed:

'_refine_ls_weighting_scheme' value ' w=1/\s^2^(F)' was changed to
'calc'. New tag '_refine_ls_weighting_details' was created. The value
of the new tag was set to 'w=1/\s^2^(F)'.

Automatic conversion script
Id: cif_fix_values 3143 2015-03-26 13:38:13Z robertas 
;
_cod_original_cell_volume 4262(2)
_cod_database_code 2004370

loop_
_symmetry_equiv_pos_as_xyz
x,y,z
1/2+x,1/2+y,1/2-z
x,-y,1/2+z
1/2-x,1/2+y,z
-x,-y,-z
1/2-x,1/2-y,1/2+z
-x,y,1/2-z
1/2+x,1/2-y,-z

loop_
_atom_site_label
_atom_site_fract_x
_atom_site_fract_y
_atom_site_fract_z
_atom_site_B_iso_or_equiv
Cu(1) .55216(9) .23527(10) .61531(5) 2.70(3)
Cu(2) .5000 .33010(10) .7500 2.54(4)
Cl .6455(2) .3695(3) .58140(10) 5.23(10)
O(1) .5081(6) .1151(5) .6604(3) 4.4(2)
O(2) .4868(5) .3292(5) .6698(3) 2.8(2)
O(3) .4300(7) .1858(10) .7473(7) 3.8(4)
N(1) .4814(7) -0.1739(7) .6273(4) 3.6(3)
N(2) .6258(7) .1193(7) .5728(4) 3.5(3)
N(3) .3735(6) .4266(7) .7460(4) 3.5(2)
N(4) .4257(8) .2833(9) .5582(4) 4.4(3)
C(1) .5710(8) .0211(9) .5810(5) 4.0(3)
C(2) .5413(8) .0120(10) .6431(5) 3.8(3)
C(3) .4641(8) -.0691(10) .6521(5) 4.4(4)
C(4) .3998(10) -0.2410(10) .6305(5) 6.8(4)
C(5) .5620(10) -0.2270(10) .6541(5) 7.1(5)
C(6) .6373(9) .1348(10) .5133(5) 5.4(4)
C(7) .7161(8) .1135(10) .5998(5) 5.2(4)
C(8) .3940(9) .3770(10) .5916(5) 4.4(4)
C(9) .3964(9) .3517(9) .6528(5) 3.5(3)
C(10) .3628(9) .4486(9) .6867(5) 4.6(4)
C(11) .2925(8) .3645(10) .7660(5) 5.5(4)
C(12) .3755(9) .5272(10) .7804(5) 5.6(4)
C(13) .4453(10) .3200(10) .5011(5) 7.8(5)
C(14) .3548(10) .1970(10) .5585(5) 6.8(5)
C(15) .3550(10) .114(2) .7342(9) 3.1(5)
H(1) .5173 .0239 .5583 4.7
H(2) .6080 -0.0391 .5715 4.7
H(3) .5938 -0.0073 .6655 4.5
H(4) .4087 -0.0424 .6357 5.4
H(5) .4554 -0.0793 .6911 5.4
H(6) .3800 -0.2464 .6685 8.5
H(7) .3510 -0.2079 .6091 8.5
H(8) .4123 -0.3097 .6159 8.5
H(9) .5492 -0.2346 .6934 8.4
H(10) .5712 -0.2956 .6383 8.4
H(11) .6157 -0.1841 .6494 8.4
H(12) .6682 .0752 .4973 6.2
H(13) .5783 .1445 .4961 6.2
H(14) .6743 .1983 .5065 6.2
H(15) .7078 .1019 .6385 6.2
H(16) .7507 .0562 .5838 6.2
H(17) .7489 .1792 .5939 6.2
H(18) .4339 .4355 .5841 5.3
H(19) .3320 .3939 .5816 5.3
H(20) .3589 .2915 .6603 4.1
H(21) .2985 .4593 .6789 5.5
H(22) .3973 .5097 .6770 5.5
H(23) .2374 .4074 .7617 6.7
H(24) .2860 .3009 .7448 6.7
H(25) .3001 .3474 .8045 6.7
H(26) .3826 .5097 .8190 7.3
H(27) .4256 .5716 .7689 7.3
H(28) .3182 .5651 .7755 7.3
H(29) .4944 .3689 .5014 9.2
H(30) .4632 .2577 .4788 9.2
H(31) .3910 .3496 .4853 9.2
H(32) .2990 .2236 .5413 7.1
H(33) .3768 .1372 .5379 7.1
H(34) .3415 .1766 .5958 7.1
H(35) .3007 .1442 .7490 4.0
H(36) .3522 .1094 .6948 4.0
H(37) .3679 .0466 .7501 4.0
H(38) .4790 .1760 .7730 1.1

loop_
_geom_angle_atom_site_label_1
_geom_angle_atom_site_label_2
_geom_angle_atom_site_label_3
_geom_angle
_geom_angle_publ_flag
Cl Cu(1) O(1) 161.0(3) yes
Cl Cu(1) O(2) 94.4(2) yes
Cl Cu(1) N(2) 92.2(3) yes
Cl Cu(1) N(4) 93.5(3) yes
O(1) Cu(1) O(2) 86.4(3) yes
O(1) Cu(1) N(4) 105.4(4) yes
Cu(1) N(2) C(1) 104.2(6) yes
Cu(1) N(2) C(6) 116.8(8) yes
Cu(1) N(2) C(7) 105.9(8) yes
O(2) Cu(2) O(3) 85.1(5) yes
O(2) Cu(2) N(3) 83.0(3) yes
O(2) Cu(2) N(3') 97.4(3) yes
O(3) Cu(2) O(3') 58.5(6) yes
O(3) Cu(2) N(3) 94.2(4) yes
Cu(1) O(2) Cu(2) 127.5(4) yes
Cu(1) O(2) C(9) 111.6(6) yes
Cu(2) O(2) C(9) 112.5(6) yes
Cu(2) O(3) C(15) 157.0(10) yes
O(1) Cu(1) N(2) 84.3(3) yes
O(2) Cu(1) N(2) 168.5(4) yes
O(2) Cu(1) N(4) 82.2(3) yes
N(2) Cu(1) N(4) 106.8(4) yes
O(2) Cu(2) O(2') 179.3(4) yes
O(2) Cu(2) O(3') 94.3(5) yes
Cu(2) N(3) C(10) 103.6(7) yes
Cu(2) N(3) C(11) 110.7(6) yes
Cu(2) N(3) C(12) 114.9(8) yes
O(3) Cu(2) N(3') 152.7(4) yes
N(3) Cu(2) N(3') 113.1(5) yes
Cu(1) N(4) C(13) 118.1(8) yes
Cu(1) O(1) C(2) 115.0(6) yes
Cu(1) N(4) C(8) 97.2(7) yes
Cu(1) N(4) C(14) 110.1(7) yes

loop_
_geom_bond_atom_site_label_1
_geom_bond_atom_site_label_2
_geom_bond_distance
_geom_bond_publ_flag
Cu(1) Cl 2.289(3) yes
Cu(1) O(2) 1.984(6) yes
Cu(1) N(4) 2.350(10) yes
Cu(2) O(3) 2.060(10) yes
O(1) C(2) 1.430(10) yes
O(3) C(15) 1.43(2) yes
Cu(1) O(1) 1.948(7) yes
Cu(1) N(2) 2.057(9) yes
Cu(2) O(2) 1.924(6) yes
Cu(2) N(3) 2.178(9) yes
O(2) C(9) 1.390(10) yes
O(3) H(38) 0.94 yes
